data_1563389
loop_
_publ_author_name
'Zhang, Chun-Jing'
'Pang, Hai-Jun'
'Tang, Qun'
'Wang, Hui-Yuan'
'Chen, Ya-Guang'

_publ_section_title
;
 Three 3D hybrid networks based on octamolybdates and different
 CuI/CuII-bis(triazole) motifs
;
_journal_issue 12
_journal_name_full 'Journal of Solid State Chemistry'
_journal_page_first 2945
_journal_page_last 2950
_journal_paper_doi 10.1016/j.jssc.2010.10.006
_journal_volume 183
_journal_year 2010
_chemical_formula_sum 'C18 H28 Cu Mo4 N12 O13'
_chemical_formula_weight 1067.84
_space_group_IT_number 14
_space_group_name_Hall '-P 2yn'
_space_group_name_H-M_alt 'P 1 21/n 1'
_symmetry_cell_setting monoclinic
_symmetry_space_group_name_H-M 'P 1 21/n 1'
_atom_sites_solution_hydrogens geom
_atom_sites_solution_primary direct
_atom_sites_solution_secondary difmap
_audit_creation_method SHELXL-97
_cell_angle_alpha 90.000
_cell_angle_beta 96.006(3)
_cell_angle_gamma 90.000
_cell_formula_units_Z 4
_cell_length_a 13.814(3)
_cell_length_b 15.169(3)
_cell_length_c 15.946(4)
_cell_measurement_reflns_used 25
_cell_measurement_temperature 293(2)
_cell_measurement_theta_max 15
_cell_measurement_theta_min 7.5
_cell_volume 3323.1(13)
_computing_cell_refinement 'Bruker SMART'
_computing_data_collection 'Bruker SMART'
_computing_data_reduction 'Bruker SAINT'
_computing_molecular_graphics 'Bruker SHELXTL'
_computing_publication_material 'Bruker SHELXTL'
_computing_structure_refinement 'SHELXL-97 (Sheldrick, 1997)'
_computing_structure_solution 'SHELXS-97 (Sheldrick, 1990)'
_diffrn_ambient_temperature 293(2)
_diffrn_measured_fraction_theta_full 0.997
_diffrn_measured_fraction_theta_max 0.997
_diffrn_measurement_device_type 'CCD area detector'
_diffrn_measurement_method 'phi and omega scans'
_diffrn_radiation_monochromator graphite
_diffrn_radiation_source 'fine-focus sealed tube'
_diffrn_radiation_type MoK\a
_diffrn_radiation_wavelength 0.71069
_diffrn_reflns_av_R_equivalents 0.0765
_diffrn_reflns_av_sigmaI/netI 0.0976
_diffrn_reflns_limit_h_max 16
_diffrn_reflns_limit_h_min -16
_diffrn_reflns_limit_k_max 18
_diffrn_reflns_limit_k_min -17
_diffrn_reflns_limit_l_max 9
_diffrn_reflns_limit_l_min -19
_diffrn_reflns_number 17371
_diffrn_reflns_theta_full 25.75
_diffrn_reflns_theta_max 25.75
_diffrn_reflns_theta_min 1.86
_diffrn_standards_decay_% none
_diffrn_standards_interval_count 150
_diffrn_standards_number 2
_exptl_absorpt_coefficient_mu 2.174
_exptl_absorpt_correction_T_max 0.786
_exptl_absorpt_correction_T_min 0.783
_exptl_absorpt_correction_type none
_exptl_crystal_colour blue
_exptl_crystal_density_diffrn 2.134
_exptl_crystal_density_method 'not measured'
_exptl_crystal_description block
_exptl_crystal_F_000 2084.0
_exptl_crystal_size_max 0.1123
_exptl_crystal_size_mid 0.1117
_exptl_crystal_size_min 0.1110
_refine_diff_density_max 2.524
_refine_diff_density_min -1.160
_refine_diff_density_rms 0.210
_refine_ls_extinction_method none
_refine_ls_goodness_of_fit_ref 0.993
_refine_ls_hydrogen_treatment refall
_refine_ls_matrix_type full
_refine_ls_number_parameters 433
_refine_ls_number_reflns 6359
_refine_ls_number_restraints 66
_refine_ls_restrained_S_all 1.008
_refine_ls_R_factor_all 0.1081
_refine_ls_R_factor_gt 0.0600
_refine_ls_shift/su_max 0.000
_refine_ls_shift/su_mean 0.000
_refine_ls_structure_factor_coef Fsqd
_refine_ls_weighting_details 'calc w=1/[\s^2^(Fo^2^)+(0.0837P)^2^+0.0000P] where P=(Fo^2^+2Fc^2^)/3'
_refine_ls_weighting_scheme calc
_refine_ls_wR_factor_gt 0.1465
_refine_ls_wR_factor_ref 0.1630
_reflns_number_gt 3934
_reflns_number_total 6359
_reflns_threshold_expression >2sigma(I)
_cod_data_source_file JSSC-2010-183-2945.cif
_cod_data_source_block Compound3
_cod_depositor_comments
;
The following automatic conversions were performed:

data item '_symmetry_cell_setting' value 'Monoclinic' was changed to
'monoclinic' in accordance with the built-in table derived from the
CIF Core dictionary named 'cif_core.dic' version 2.4.5 last updated
on 2014-11-21.

Automatic conversion script
Id: cif_fix_values 8369 2020-08-20 11:38:08Z andrius 
;
_cod_original_sg_symbol_H-M P2(1)/n
_cod_database_code 1563389

loop_
_symmetry_equiv_pos_as_xyz
'x, y, z'
'-x+1/2, y+1/2, -z+1/2'
'-x, -y, -z'
'x-1/2, -y-1/2, z-1/2'

loop_
_atom_site_label
_atom_site_type_symbol
_atom_site_fract_x
_atom_site_fract_y
_atom_site_fract_z
_atom_site_U_iso_or_equiv
_atom_site_adp_type
_atom_site_occupancy
_atom_site_symmetry_multiplicity
_atom_site_calc_flag
_atom_site_refinement_flags
_atom_site_disorder_assembly
_atom_site_disorder_group
Mo1 Mo 0.48795(6) -0.07400(5) 0.08490(5) 0.0250(2) Uani 1 1 d . . .
Mo2 Mo 0.69912(6) 0.00960(5) 0.06989(5) 0.0279(2) Uani 1 1 d . . .
Mo3 Mo 0.51439(6) 0.15693(5) 0.09970(5) 0.0295(2) Uani 1 1 d . . .
Mo4 Mo 0.30160(7) 0.06925(6) 0.12176(6) 0.0380(3) Uani 1 1 d . . .
Cu1 Cu 0.67486(9) 0.31386(8) 0.27663(8) 0.0343(3) Uani 1 1 d . . .
N1 N 0.4085(7) 0.1166(7) 0.6520(7) 0.060(2) Uani 1 1 d U . .
N2 N 0.7762(6) 0.1217(5) 0.4460(5) 0.0315(19) Uani 1 1 d . . .
N3 N 0.5421(6) 0.5416(6) 0.1810(7) 0.047(3) Uani 1 1 d . . .
N4 N 0.0889(7) 0.8053(7) 0.1263(7) 0.055(2) Uani 1 1 d U . .
N5 N -0.0546(9) 0.8204(9) 0.0740(8) 0.085(3) Uani 1 1 d U . .
N6 N 0.2871(7) 0.1739(6) 0.7087(6) 0.048(2) Uani 1 1 d U . .
N7 N 0.5422(7) 0.4970(7) 0.1048(7) 0.059(3) Uani 1 1 d . . .
N8 N -0.0592(6) 0.8064(6) 0.1596(6) 0.044(2) Uani 1 1 d U . .
N9 N 0.7298(6) 0.2076(5) 0.3413(5) 0.0330(19) Uani 1 1 d . . .
N10 N 0.6089(6) 0.4152(5) 0.2128(5) 0.039(2) Uani 1 1 d . . .
N11 N 0.7274(8) 0.0682(6) 0.3881(6) 0.055(3) Uani 1 1 d . . .
N12 N 0.3842(10) 0.1834(8) 0.6023(9) 0.096(3) Uani 1 1 d U . .
O1 O 0.4215(5) 0.1222(5) 0.1712(4) 0.0397(17) Uani 1 1 d . . .
O2 O 0.5802(5) 0.0164(4) 0.1319(4) 0.0300(15) Uani 1 1 d . . .
O3 O 0.7487(5) 0.0113(4) -0.0337(4) 0.0359(16) Uani 1 1 d . . .
O4 O 0.5978(4) 0.1210(4) 0.0101(4) 0.0301(15) Uani 1 1 d . . .
O5 O 0.4254(4) 0.0548(4) 0.0169(4) 0.0241(14) Uani 1 1 d . . .
O6 O 0.7416(5) -0.0877(4) 0.1126(4) 0.0349(16) Uani 1 1 d . . .
O7 O 0.3972(5) -0.0506(4) 0.1496(4) 0.0370(17) Uani 1 1 d . . .
O8 O 0.7652(5) 0.0868(4) 0.1242(5) 0.048(2) Uani 1 1 d . . .
O9 O 0.5994(5) 0.2044(4) 0.1708(4) 0.0395(17) Uani 1 1 d . . .
O10 O 0.4586(5) 0.2436(4) 0.0478(4) 0.0399(17) Uani 1 1 d . . .
O11 O 0.2394(6) 0.0442(6) 0.2028(6) 0.067(3) Uani 1 1 d . . .
O12 O 0.5419(5) -0.1663(4) 0.1245(4) 0.0357(17) Uani 1 1 d . . .
O13 O 0.2494(6) 0.1620(5) 0.0800(5) 0.060(2) Uani 1 1 d . . .
C1 C 0.0359(9) 0.8198(9) 0.0562(8) 0.062(3) Uani 1 1 d U . .
H1A H 0.0576 0.8282 0.0035 0.075 Uiso 1 1 calc R . .
C2 C 0.2346(8) 0.7113(7) 0.1358(8) 0.053(3) Uani 1 1 d . . .
H2A H 0.2151 0.6833 0.0820 0.064 Uiso 1 1 calc R . .
H2B H 0.2071 0.6775 0.1792 0.064 Uiso 1 1 calc R . .
C3 C 0.3473(9) 0.7094(8) 0.1528(11) 0.077(4) Uani 1 1 d . . .
H3A H 0.3736 0.7453 0.1103 0.092 Uiso 1 1 calc R . .
H3B H 0.3656 0.7371 0.2070 0.092 Uiso 1 1 calc R . .
C4 C 0.5829(9) 0.4238(8) 0.1288(7) 0.048(3) Uani 1 1 d . . .
H4A H 0.5938 0.3792 0.0908 0.057 Uiso 1 1 calc R . .
C5 C 0.0323(8) 0.7992(8) 0.1892(8) 0.056(3) Uani 1 1 d U . .
H5A H 0.0548 0.7910 0.2457 0.067 Uiso 1 1 calc R . .
C6 C 0.7016(9) 0.1243(6) 0.3251(7) 0.050(3) Uani 1 1 d . . .
H6A H 0.6671 0.1071 0.2745 0.060 Uiso 1 1 calc R . .
C7 C 0.5817(7) 0.4927(6) 0.2435(7) 0.041(3) Uani 1 1 d . . .
H7A H 0.5896 0.5092 0.2999 0.049 Uiso 1 1 calc R . .
C8 C 0.1952(10) 0.8007(9) 0.1347(10) 0.079(5) Uani 1 1 d . . .
H8A H 0.2186 0.8326 0.0881 0.094 Uiso 1 1 calc R . .
H8B H 0.2201 0.8302 0.1864 0.094 Uiso 1 1 calc R . .
C9 C 0.3913(8) 0.6276(8) 0.1532(9) 0.061(4) Uani 1 1 d . . .
H9A H 0.3826 0.6035 0.0966 0.074 Uiso 1 1 calc R . .
H9B H 0.3590 0.5884 0.1895 0.074 Uiso 1 1 calc R . .
C10 C 0.4879(8) 0.0609(9) 0.6301(11) 0.073(4) Uani 1 1 d . . .
H10A H 0.4724 0.0381 0.5735 0.088 Uiso 1 1 calc R . .
H10B H 0.4951 0.0111 0.6685 0.088 Uiso 1 1 calc R . .
C11 C 0.5001(9) 0.6297(7) 0.1835(10) 0.066(4) Uani 1 1 d . . .
H11A H 0.5331 0.6690 0.1478 0.080 Uiso 1 1 calc R . .
H11B H 0.5096 0.6522 0.2407 0.080 Uiso 1 1 calc R . .
C12 C 0.5824(9) 0.1112(9) 0.6348(8) 0.067(4) Uani 1 1 d . . .
H12A H 0.5697 0.1705 0.6136 0.080 Uiso 1 1 calc R . .
H12B H 0.6095 0.1157 0.6932 0.080 Uiso 1 1 calc R . .
C13 C 0.6554(8) 0.0681(7) 0.5849(8) 0.051(3) Uani 1 1 d . . .
H13A H 0.6314 0.0703 0.5255 0.062 Uiso 1 1 calc R . .
H13B H 0.6615 0.0065 0.6011 0.062 Uiso 1 1 calc R . .
C14 C 0.7563(9) 0.1109(8) 0.5970(7) 0.053(3) Uani 1 1 d . . .
H14A H 0.7487 0.1744 0.5988 0.063 Uiso 1 1 calc R . .
H14B H 0.7892 0.0922 0.6507 0.063 Uiso 1 1 calc R . .
C15 C 0.8182(9) 0.0879(7) 0.5285(7) 0.046(3) Uani 1 1 d . . .
H15A H 0.8827 0.1127 0.5420 0.055 Uiso 1 1 calc R . .
H15B H 0.8247 0.0244 0.5255 0.055 Uiso 1 1 calc R . .
C16 C 0.3509(8) 0.1085(7) 0.7093(7) 0.040(2) Uani 1 1 d U . .
H16A H 0.3535 0.0618 0.7472 0.049 Uiso 1 1 calc R . .
C17 C 0.7760(7) 0.2042(6) 0.4177(6) 0.036(2) Uani 1 1 d . . .
H17A H 0.8042 0.2521 0.4473 0.043 Uiso 1 1 calc R . .
C18 C 0.3102(11) 0.2154(10) 0.6392(10) 0.088(3) Uani 1 1 d U . .
H18A H 0.2758 0.2645 0.6178 0.106 Uiso 1 1 calc R . .

loop_
_atom_site_aniso_label
_atom_site_aniso_U_11
_atom_site_aniso_U_22
_atom_site_aniso_U_33
_atom_site_aniso_U_23
_atom_site_aniso_U_13
_atom_site_aniso_U_12
Mo1 0.0291(5) 0.0224(4) 0.0222(4) 0.0029(3) -0.0031(3) -0.0017(3)
Mo2 0.0259(5) 0.0270(4) 0.0292(5) 0.0000(4) -0.0053(4) 0.0002(3)
Mo3 0.0340(5) 0.0240(4) 0.0287(5) -0.0052(4) -0.0059(4) 0.0012(4)
Mo4 0.0357(6) 0.0410(5) 0.0376(6) -0.0052(4) 0.0050(4) 0.0043(4)
Cu1 0.0345(7) 0.0318(7) 0.0361(7) 0.0078(6) 0.0021(6) 0.0022(5)
N1 0.066(6) 0.055(5) 0.064(6) 0.013(5) 0.031(5) 0.013(5)
N2 0.030(5) 0.027(4) 0.035(5) 0.005(4) -0.005(4) -0.005(4)
N3 0.032(5) 0.032(5) 0.074(7) 0.018(5) -0.014(5) -0.001(4)
N4 0.028(5) 0.075(5) 0.063(6) 0.004(5) 0.007(4) -0.002(4)
N5 0.067(6) 0.115(7) 0.071(6) -0.002(6) -0.002(5) 0.006(6)
N6 0.058(5) 0.037(4) 0.052(5) 0.010(4) 0.018(4) 0.002(4)
N7 0.061(7) 0.055(7) 0.056(7) 0.013(6) -0.017(6) 0.007(5)
N8 0.032(4) 0.063(5) 0.038(4) 0.003(4) 0.007(4) 0.004(4)
N9 0.033(5) 0.032(5) 0.032(5) 0.005(4) -0.004(4) -0.002(4)
N10 0.041(5) 0.036(5) 0.038(5) -0.001(4) -0.004(4) 0.001(4)
N11 0.081(8) 0.038(5) 0.039(6) -0.001(5) -0.026(5) -0.009(5)
N12 0.100(7) 0.089(6) 0.109(7) 0.036(6) 0.055(6) 0.024(6)
O1 0.041(4) 0.047(4) 0.032(4) -0.012(3) 0.005(3) -0.006(3)
O2 0.030(4) 0.025(3) 0.032(4) -0.004(3) -0.004(3) 0.004(3)
O3 0.031(4) 0.044(4) 0.033(4) 0.005(3) 0.004(3) -0.006(3)
O4 0.035(4) 0.023(3) 0.030(4) 0.005(3) -0.008(3) -0.003(3)
O5 0.029(4) 0.021(3) 0.022(3) -0.002(3) -0.003(3) -0.001(3)
O6 0.036(4) 0.037(4) 0.031(4) 0.006(3) -0.001(3) 0.007(3)
O7 0.040(4) 0.047(4) 0.024(4) 0.006(3) 0.003(3) -0.001(3)
O8 0.044(5) 0.031(4) 0.066(5) -0.009(4) -0.010(4) -0.009(3)
O9 0.041(4) 0.038(4) 0.037(4) -0.011(3) -0.011(3) 0.000(3)
O10 0.045(5) 0.027(4) 0.044(4) -0.006(3) -0.012(3) 0.005(3)
O11 0.062(6) 0.076(6) 0.066(6) -0.006(5) 0.024(5) -0.003(5)
O12 0.038(4) 0.024(3) 0.041(4) 0.006(3) -0.011(3) -0.005(3)
O13 0.063(6) 0.043(5) 0.073(6) -0.004(4) -0.004(5) 0.013(4)
C1 0.036(5) 0.106(6) 0.049(6) 0.007(6) 0.023(5) 0.001(5)
C2 0.034(7) 0.052(7) 0.074(9) 0.013(7) 0.005(6) 0.008(5)
C3 0.049(9) 0.062(9) 0.121(13) -0.003(9) 0.015(9) -0.007(7)
C4 0.061(8) 0.053(7) 0.027(6) -0.003(6) -0.004(5) -0.003(6)
C5 0.032(5) 0.080(6) 0.054(6) 0.013(5) -0.002(5) -0.001(5)
C6 0.076(9) 0.025(6) 0.044(7) -0.005(5) -0.020(6) 0.001(5)
C7 0.038(7) 0.035(6) 0.049(7) -0.002(5) 0.000(5) 0.007(5)
C8 0.065(10) 0.073(10) 0.101(12) 0.028(9) 0.022(9) 0.004(8)
C9 0.034(7) 0.055(8) 0.098(11) 0.027(8) 0.021(7) 0.008(6)
C10 0.031(7) 0.077(9) 0.114(12) -0.026(9) 0.016(8) 0.000(6)
C11 0.049(8) 0.036(7) 0.112(12) 0.024(7) -0.002(8) 0.014(6)
C12 0.070(10) 0.074(9) 0.056(8) -0.021(7) 0.009(7) -0.002(7)
C13 0.050(8) 0.048(7) 0.060(8) -0.008(6) 0.023(6) -0.006(6)
C14 0.073(9) 0.055(7) 0.029(6) 0.001(6) -0.001(6) 0.007(6)
C15 0.057(8) 0.036(6) 0.041(7) 0.008(5) -0.010(6) 0.008(5)
C16 0.051(5) 0.030(5) 0.042(5) -0.001(4) 0.016(5) -0.004(4)
C17 0.031(6) 0.031(6) 0.042(6) 0.002(5) -0.006(5) 0.001(4)
C18 0.097(7) 0.072(6) 0.101(7) 0.032(6) 0.043(6) 0.029(6)

loop_
_atom_type_symbol
_atom_type_description
_atom_type_scat_dispersion_real
_atom_type_scat_dispersion_imag
_atom_type_scat_source
C C 0.0033 0.0016 'International Tables Vol C Tables 4.2.6.8 and 6.1.1.4'
H H 0.0000 0.0000 'International Tables Vol C Tables 4.2.6.8 and 6.1.1.4'
N N 0.0061 0.0033 'International Tables Vol C Tables 4.2.6.8 and 6.1.1.4'
O O 0.0106 0.0060 'International Tables Vol C Tables 4.2.6.8 and 6.1.1.4'
Cu Cu 0.3201 1.2651 'International Tables Vol C Tables 4.2.6.8 and 6.1.1.4'
Mo Mo -1.6832 0.6857 'International Tables Vol C Tables 4.2.6.8 and 6.1.1.4'

loop_
_geom_angle_atom_site_label_1
_geom_angle_atom_site_label_2
_geom_angle_atom_site_label_3
_geom_angle
_geom_angle_site_symmetry_1
_geom_angle_site_symmetry_3
O12 Mo1 O7 105.4(3) . .
O12 Mo1 O4 101.3(3) . 3_655
O7 Mo1 O4 96.8(3) . 3_655
O12 Mo1 O2 101.2(3) . .
O7 Mo1 O2 96.4(3) . .
O4 Mo1 O2 149.8(3) 3_655 .
O12 Mo1 O5 97.9(3) . 3_655
O7 Mo1 O5 156.7(3) . 3_655
O4 Mo1 O5 78.6(2) 3_655 3_655
O2 Mo1 O5 78.6(2) . 3_655
O12 Mo1 O5 173.1(3) . .
O7 Mo1 O5 81.4(3) . .
O4 Mo1 O5 77.5(2) 3_655 .
O2 Mo1 O5 77.8(2) . .
O5 Mo1 O5 75.2(2) 3_655 .
O12 Mo1 Mo3 88.8(2) . 3_655
O7 Mo1 Mo3 133.4(2) . 3_655
O4 Mo1 Mo3 36.61(18) 3_655 3_655
O2 Mo1 Mo3 124.65(19) . 3_655
O5 Mo1 Mo3 46.06(15) 3_655 3_655
O5 Mo1 Mo3 86.27(14) . 3_655
O12 Mo1 Mo2 89.2(2) . .
O7 Mo1 Mo2 132.8(2) . .
O4 Mo1 Mo2 124.52(18) 3_655 .
O2 Mo1 Mo2 36.44(18) . .
O5 Mo1 Mo2 45.90(16) 3_655 .
O5 Mo1 Mo2 86.01(14) . .
Mo3 Mo1 Mo2 90.49(3) 3_655 .
O8 Mo2 O6 104.7(3) . .
O8 Mo2 O3 102.7(3) . .
O6 Mo2 O3 103.0(3) . .
O8 Mo2 O2 98.0(3) . .
O6 Mo2 O2 96.5(3) . .
O3 Mo2 O2 146.8(3) . .
O8 Mo2 O5 160.1(3) . 3_655
O6 Mo2 O5 94.4(3) . 3_655
O3 Mo2 O5 78.1(2) . 3_655
O2 Mo2 O5 73.8(2) . 3_655
O8 Mo2 O4 88.7(3) . .
O6 Mo2 O4 163.2(3) . .
O3 Mo2 O4 83.6(3) . .
O2 Mo2 O4 71.2(2) . .
O5 Mo2 O4 71.6(2) 3_655 .
O8 Mo2 Mo1 133.6(3) . .
O6 Mo2 Mo1 84.6(2) . .
O3 Mo2 Mo1 119.7(2) . .
O2 Mo2 Mo1 35.61(17) . .
O5 Mo2 Mo1 41.62(14) 3_655 .
O4 Mo2 Mo1 78.79(15) . .
O10 Mo3 O9 104.1(3) . .
O10 Mo3 O1 102.1(3) . .
O9 Mo3 O1 100.5(3) . .
O10 Mo3 O4 97.4(3) . .
O9 Mo3 O4 100.5(3) . .
O1 Mo3 O4 146.8(3) . .
O10 Mo3 O5 93.1(3) . .
O9 Mo3 O5 162.5(3) . .
O1 Mo3 O5 78.6(2) . .
O4 Mo3 O5 73.8(2) . .
O10 Mo3 O2 162.7(3) . .
O9 Mo3 O2 90.8(3) . .
O1 Mo3 O2 83.5(3) . .
O4 Mo3 O2 70.8(2) . .
O5 Mo3 O2 71.8(2) . .
O10 Mo3 Mo1 84.0(2) . 3_655
O9 Mo3 Mo1 135.9(2) . 3_655
O1 Mo3 Mo1 120.4(2) . 3_655
O4 Mo3 Mo1 35.65(17) . 3_655
O5 Mo3 Mo1 41.86(14) . 3_655
O2 Mo3 Mo1 79.09(16) . 3_655
O11 Mo4 O13 105.2(4) . .
O11 Mo4 O1 105.5(4) . .
O13 Mo4 O1 97.3(4) . .
O11 Mo4 O3 104.1(4) . 3_655
O13 Mo4 O3 97.7(3) . 3_655
O1 Mo4 O3 141.8(3) . 3_655
O11 Mo4 O7 90.2(3) . .
O13 Mo4 O7 164.7(3) . .
O1 Mo4 O7 78.3(3) . .
O3 Mo4 O7 78.1(3) 3_655 .
O11 Mo4 O5 158.9(3) . .
O13 Mo4 O5 95.9(3) . .
O1 Mo4 O5 72.2(2) . .
O3 Mo4 O5 71.4(2) 3_655 .
O7 Mo4 O5 68.8(2) . .
N6 Cu1 N8 177.0(4) 4_665 2_545
N6 Cu1 N10 89.5(4) 4_665 .
N8 Cu1 N10 87.5(4) 2_545 .
N6 Cu1 N9 94.6(3) 4_665 .
N8 Cu1 N9 88.4(4) 2_545 .
N10 Cu1 N9 175.1(3) . .
C16 N1 N12 111.6(10) . .
C16 N1 C10 130.9(11) . .
N12 N1 C10 117.2(11) . .
C17 N2 N11 110.4(8) . .
C17 N2 C15 128.0(9) . .
N11 N2 C15 121.5(8) . .
C7 N3 N7 110.4(9) . .
C7 N3 C11 129.1(12) . .
N7 N3 C11 120.4(10) . .
C1 N4 C5 109.8(10) . .
C1 N4 C8 124.1(11) . .
C5 N4 C8 126.0(11) . .
C1 N5 N8 110.8(11) . .
C18 N6 C16 98.1(10) . .
C18 N6 Cu1 132.3(9) . 4_566
C16 N6 Cu1 128.3(7) . 4_566
C4 N7 N3 101.6(9) . .
C5 N8 N5 103.0(9) . .
C5 N8 Cu1 128.3(8) . 2
N5 N8 Cu1 128.1(8) . 2
C17 N9 C6 104.1(8) . .
C17 N9 Cu1 128.7(7) . .
C6 N9 Cu1 124.7(7) . .
C7 N10 C4 102.7(9) . .
C7 N10 Cu1 128.0(8) . .
C4 N10 Cu1 129.2(8) . .
C6 N11 N2 101.9(8) . .
N1 N12 C18 100.1(11) . .
Mo3 O1 Mo4 118.7(3) . .
Mo1 O2 Mo2 107.9(3) . .
Mo1 O2 Mo3 109.2(3) . .
Mo2 O2 Mo3 104.9(3) . .
Mo2 O3 Mo4 120.0(3) . 3_655
Mo1 O4 Mo3 107.7(3) 3_655 .
Mo1 O4 Mo2 110.0(3) 3_655 .
Mo3 O4 Mo2 105.7(3) . .
Mo1 O5 Mo3 92.1(2) 3_655 .
Mo1 O5 Mo2 92.5(2) 3_655 3_655
Mo3 O5 Mo2 161.3(3) . 3_655
Mo1 O5 Mo1 104.8(2) 3_655 .
Mo3 O5 Mo1 98.4(2) . .
Mo2 O5 Mo1 98.0(2) 3_655 .
Mo1 O5 Mo4 164.7(3) 3_655 .
Mo3 O5 Mo4 85.43(18) . .
Mo2 O5 Mo4 85.40(19) 3_655 .
Mo1 O5 Mo4 90.48(19) . .
Mo1 O7 Mo4 119.3(3) . .
N5 C1 N4 106.3(11) . .
C8 C2 C3 112.7(11) . .
C9 C3 C2 116.8(11) . .
N7 C4 N10 116.1(11) . .
N4 C5 N8 110.0(11) . .
N11 C6 N9 114.0(10) . .
N3 C7 N10 109.2(10) . .
C2 C8 N4 114.5(11) . .
C3 C9 C11 113.6(11) . .
N1 C10 C12 111.4(11) . .
N3 C11 C9 110.6(10) . .
C13 C12 C10 112.4(11) . .
C12 C13 C14 113.7(10) . .
C15 C14 C13 113.1(10) . .
N2 C15 C14 111.6(9) . .
N1 C16 N6 112.6(10) . .
N1 C16 C18 71.6(8) . .
N6 C16 C18 41.2(6) . .
N9 C17 N2 109.6(9) . .
N6 C18 N12 117.2(13) . .
N6 C18 C16 40.7(6) . .
N12 C18 C16 76.6(9) . .

loop_
_geom_bond_atom_site_label_1
_geom_bond_atom_site_label_2
_geom_bond_distance
_geom_bond_site_symmetry_2
Mo1 O12 1.678(6) .
Mo1 O7 1.741(6) .
Mo1 O4 1.957(6) 3_655
Mo1 O2 1.966(6) .
Mo1 O5 2.136(6) 3_655
Mo1 O5 2.355(6) .
Mo1 Mo3 3.1983(14) 3_655
Mo1 Mo2 3.2127(15) .
Mo2 O8 1.670(7) .
Mo2 O6 1.703(6) .
Mo2 O3 1.853(6) .
Mo2 O2 2.006(6) .
Mo2 O5 2.309(6) 3_655
Mo2 O4 2.333(6) .
Mo3 O10 1.695(6) .
Mo3 O9 1.704(6) .
Mo3 O1 1.879(6) .
Mo3 O4 2.003(6) .
Mo3 O5 2.305(6) .
Mo3 O2 2.353(6) .
Mo3 Mo1 3.1983(14) 3_655
Mo4 O11 1.669(8) .
Mo4 O13 1.686(8) .
Mo4 O1 1.933(7) .
Mo4 O3 1.935(7) 3_655
Mo4 O7 2.264(7) .
Mo4 O5 2.523(6) .
Cu1 N6 1.991(9) 4_665
Cu1 N8 1.985(8) 2_545
Cu1 N10 2.009(8) .
Cu1 N9 2.017(8) .
N1 C16 1.278(12) .
N1 N12 1.307(14) .
N1 C10 1.456(14) .
N2 C17 1.330(12) .
N2 N11 1.354(11) .
N2 C15 1.474(12) .
N3 C7 1.315(13) .
N3 N7 1.391(13) .
N3 C11 1.459(13) .
N4 C1 1.289(15) .
N4 C5 1.338(14) .
N4 C8 1.462(15) .
N5 C1 1.311(15) .
N5 N8 1.390(14) .
N6 C18 1.342(15) .
N6 C16 1.328(13) .
N6 Cu1 1.991(9) 4_566
N7 C4 1.284(14) .
N8 C5 1.307(13) .
N8 Cu1 1.985(8) 2
N9 C17 1.316(12) .
N9 C6 1.340(12) .
N10 C7 1.341(12) .
N10 C4 1.357(13) .
N11 C6 1.337(13) .
N12 C18 1.323(16) .
O3 Mo4 1.935(7) 3_655
O4 Mo1 1.957(6) 3_655
O5 Mo1 2.136(6) 3_655
O5 Mo2 2.309(6) 3_655
C2 C8 1.460(16) .
C2 C3 1.552(15) .
C3 C9 1.381(15) .
C9 C11 1.530(15) .
C10 C12 1.508(16) .
C12 C13 1.499(15) .
C13 C14 1.531(15) .
C14 C15 1.497(15) .
C16 C18 2.015(18) .
